data_7227204
loop_
_publ_author_name
'Wang, Jin'
'Liang, Yanfen'
'Ma, Pengtao'
'Zhang, Dongdi'
'Niu, Jingyang'
'Wang, Jingping'

_publ_section_title
;
 Ligand-controlled formation of covalently modified antimoniomolybdates
 and their photochromic properties
;
_journal_issue 2
_journal_name_full CrystEngComm
_journal_page_first 207
_journal_paper_doi 10.1039/C6CE02343F
_journal_volume 19
_journal_year 2017
_chemical_formula_moiety 'C36 H124 Mo24 N24 O116 Sb4'
_chemical_formula_sum 'C36 H124 Mo24 N24 O116 Sb4'
_chemical_formula_weight 5539.062
_chemical_name_systematic
;
 ? 
;
_space_group_crystal_system cubic
_space_group_IT_number 227
_space_group_name_Hall '-F 4vw 2vw 3'
_space_group_name_H-M_alt 'F d -3 m'
_symmetry_space_group_name_Hall '-F 4vw 2vw 3'
_symmetry_space_group_name_H-M 'F d -3 m :2'
_atom_sites_solution_hydrogens geom
_atom_sites_solution_primary direct
_atom_sites_solution_secondary difmap
_audit_creation_date 2013-11-12
_audit_creation_method
;
Olex2 1.2
(compiled 2013.09.17 svn.r2790 for OlexSys, GUI svn.r4601)
;
_audit_update_record
;
2015-01-30 deposited with the CCDC.
2016-11-30 downloaded from the CCDC.
;
_cell_angle_alpha 90.00
_cell_angle_beta 90.00
_cell_angle_gamma 90.00
_cell_formula_units_Z 8
_cell_length_a 36.2075(12)
_cell_length_b 36.2075(12)
_cell_length_c 36.2075(12)
_cell_measurement_reflns_used 9028
_cell_measurement_temperature 296(2)
_cell_volume 47467(3)
_computing_molecular_graphics
;
O. V. Dolomanov, L. J. Bourhis, R. J. Gildea, J. A. K. Howard and H. Puschmann,
OLEX2: a complete structure solution, refinement and analysis program.
J. Appl. Cryst. (2009). 42, 339-341.
;
_computing_publication_material
;
O. V. Dolomanov, L. J. Bourhis, R. J. Gildea, J. A. K. Howard and H. Puschmann,
OLEX2: a complete structure solution, refinement and analysis program.
J. Appl. Cryst. (2009). 42, 339-341.
;
_computing_structure_refinement
;
SHELX, G.M. Sheldrick, Acta Cryst.
(2008). A64, 112-122
;
_computing_structure_solution
;
SHELX, G.M. Sheldrick, Acta Cryst.
(2008). A64, 112-122
;
_diffrn_ambient_temperature 296.15
_diffrn_measured_fraction_theta_full 0.997
_diffrn_measured_fraction_theta_max 0.997
_diffrn_measurement_device_type 'Bruker APEX-II CCD'
_diffrn_measurement_method '\f and \w scans'
_diffrn_radiation_monochromator graphite
_diffrn_radiation_type MoK\a
_diffrn_radiation_wavelength 0.71073
_diffrn_reflns_av_R_equivalents 0.0472
_diffrn_reflns_av_unetI/netI 0.0142
_diffrn_reflns_limit_h_max 47
_diffrn_reflns_limit_h_min -48
_diffrn_reflns_limit_k_max 48
_diffrn_reflns_limit_k_min -47
_diffrn_reflns_limit_l_max 48
_diffrn_reflns_limit_l_min -23
_diffrn_reflns_number 76985
_diffrn_reflns_theta_full 24.98
_diffrn_reflns_theta_max 28.34
_diffrn_reflns_theta_min 0.97
_diffrn_source 'fine-focus sealed tube'
_diffrn_standards_number 0
_exptl_absorpt_coefficient_mu 1.726
_exptl_absorpt_correction_T_max 0.7457
_exptl_absorpt_correction_T_min 0.6613
_exptl_absorpt_correction_type multi-scan
_exptl_absorpt_process_details
;
SADABS-2008/1 (Bruker,2008) was used for absorption correction.
wR2(int) was 0.0631 before and 0.0477 after correction.
The Ratio of minimum to maximum transmission is 0.8868.
The \l/2 correction factor is 0.0015.
;
_exptl_crystal_colour colorless
_exptl_crystal_density_diffrn 1.389
_exptl_crystal_density_method 'not measured'
_exptl_crystal_description block
_exptl_crystal_F_000 18432
_exptl_crystal_size_max 0.37
_exptl_crystal_size_mid 0.25
_exptl_crystal_size_min 0.18
_refine_diff_density_max 0.361
_refine_diff_density_min -0.532
_refine_diff_density_rms 0.073
_refine_ls_extinction_method none
_refine_ls_goodness_of_fit_ref 1.042
_refine_ls_hydrogen_treatment mixed
_refine_ls_matrix_type full
_refine_ls_number_parameters 76
_refine_ls_number_reflns 2008
_refine_ls_number_restraints 0
_refine_ls_restrained_S_all 1.042
_refine_ls_R_factor_all 0.0322
_refine_ls_R_factor_gt 0.0273
_refine_ls_shift/su_max 0.002
_refine_ls_shift/su_mean 0.000
_refine_ls_structure_factor_coef Fsqd
_refine_ls_weighting_details 'calc w=1/[\s^2^(Fo^2^)+(0.0540P)^2^+267.3760P] where P=(Fo^2^+2Fc^2^)/3'
_refine_ls_weighting_scheme calc
_refine_ls_wR_factor_gt 0.0839
_refine_ls_wR_factor_ref 0.0875
_reflns_number_gt 1715
_reflns_number_total 2008
_reflns_threshold_expression >2sigma(I)
_cod_data_source_file c6ce02343f2.cif
_cod_data_source_block njy1
_cod_depositor_comments
;
The following automatic conversions were performed:

'_exptl_absorpt_correction_type' value 'Multi-scan' changed to
'multi-scan' according to
/usr/data/users/saulius/crontab/automatic-downloads/rss-feeds/RSC/lib/dictionaries/cif_core.dic
dictionary named 'cif_core.dic' version 2.4.2 from 2011-04-26.

Automatic conversion script
Id: cif_fix_values 4268 2015-11-12 08:31:59Z antanas 

 Adding full bibliography for 7227202--7227205.cif.
;
_cod_database_code 7227204
_olex2_refinement_description
;
1. Fixed Uiso
 At 1.2 times of:
  All C(H) groups
2.a Aromatic/amide H refined with riding coordinates:
 C3(H3)
;

loop_
_space_group_symop_id
_space_group_symop_operation_xyz
1 'x, y, z'
2 '-x+3/4, -y+1/4, z+1/2'
3 '-x+1/4, y+1/2, -z+3/4'
4 'x+1/2, -y+3/4, -z+1/4'
5 'z, x, y'
6 'z+1/2, -x+3/4, -y+1/4'
7 '-z+3/4, -x+1/4, y+1/2'
8 '-z+1/4, x+1/2, -y+3/4'
9 'y, z, x'
10 '-y+1/4, z+1/2, -x+3/4'
11 'y+1/2, -z+3/4, -x+1/4'
12 '-y+3/4, -z+1/4, x+1/2'
13 'y+3/4, x+1/4, -z+1/2'
14 '-y, -x, -z'
15 'y+1/4, -x+1/2, z+3/4'
16 '-y+1/2, x+3/4, z+1/4'
17 'x+3/4, z+1/4, -y+1/2'
18 '-x+1/2, z+3/4, y+1/4'
19 '-x, -z, -y'
20 'x+1/4, -z+1/2, y+3/4'
21 'z+3/4, y+1/4, -x+1/2'
22 'z+1/4, -y+1/2, x+3/4'
23 '-z+1/2, y+3/4, x+1/4'
24 '-z, -y, -x'
25 'x, y+1/2, z+1/2'
26 '-x+3/4, -y+3/4, z+1'
27 '-x+1/4, y+1, -z+5/4'
28 'x+1/2, -y+5/4, -z+3/4'
29 'z, x+1/2, y+1/2'
30 'z+1/2, -x+5/4, -y+3/4'
31 '-z+3/4, -x+3/4, y+1'
32 '-z+1/4, x+1, -y+5/4'
33 'y, z+1/2, x+1/2'
34 '-y+1/4, z+1, -x+5/4'
35 'y+1/2, -z+5/4, -x+3/4'
36 '-y+3/4, -z+3/4, x+1'
37 'y+3/4, x+3/4, -z+1'
38 '-y, -x+1/2, -z+1/2'
39 'y+1/4, -x+1, z+5/4'
40 '-y+1/2, x+5/4, z+3/4'
41 'x+3/4, z+3/4, -y+1'
42 '-x+1/2, z+5/4, y+3/4'
43 '-x, -z+1/2, -y+1/2'
44 'x+1/4, -z+1, y+5/4'
45 'z+3/4, y+3/4, -x+1'
46 'z+1/4, -y+1, x+5/4'
47 '-z+1/2, y+5/4, x+3/4'
48 '-z, -y+1/2, -x+1/2'
49 'x+1/2, y, z+1/2'
50 '-x+5/4, -y+1/4, z+1'
51 '-x+3/4, y+1/2, -z+5/4'
52 'x+1, -y+3/4, -z+3/4'
53 'z+1/2, x, y+1/2'
54 'z+1, -x+3/4, -y+3/4'
55 '-z+5/4, -x+1/4, y+1'
56 '-z+3/4, x+1/2, -y+5/4'
57 'y+1/2, z, x+1/2'
58 '-y+3/4, z+1/2, -x+5/4'
59 'y+1, -z+3/4, -x+3/4'
60 '-y+5/4, -z+1/4, x+1'
61 'y+5/4, x+1/4, -z+1'
62 '-y+1/2, -x, -z+1/2'
63 'y+3/4, -x+1/2, z+5/4'
64 '-y+1, x+3/4, z+3/4'
65 'x+5/4, z+1/4, -y+1'
66 '-x+1, z+3/4, y+3/4'
67 '-x+1/2, -z, -y+1/2'
68 'x+3/4, -z+1/2, y+5/4'
69 'z+5/4, y+1/4, -x+1'
70 'z+3/4, -y+1/2, x+5/4'
71 '-z+1, y+3/4, x+3/4'
72 '-z+1/2, -y, -x+1/2'
73 'x+1/2, y+1/2, z'
74 '-x+5/4, -y+3/4, z+1/2'
75 '-x+3/4, y+1, -z+3/4'
76 'x+1, -y+5/4, -z+1/4'
77 'z+1/2, x+1/2, y'
78 'z+1, -x+5/4, -y+1/4'
79 '-z+5/4, -x+3/4, y+1/2'
80 '-z+3/4, x+1, -y+3/4'
81 'y+1/2, z+1/2, x'
82 '-y+3/4, z+1, -x+3/4'
83 'y+1, -z+5/4, -x+1/4'
84 '-y+5/4, -z+3/4, x+1/2'
85 'y+5/4, x+3/4, -z+1/2'
86 '-y+1/2, -x+1/2, -z'
87 'y+3/4, -x+1, z+3/4'
88 '-y+1, x+5/4, z+1/4'
89 'x+5/4, z+3/4, -y+1/2'
90 '-x+1, z+5/4, y+1/4'
91 '-x+1/2, -z+1/2, -y'
92 'x+3/4, -z+1, y+3/4'
93 'z+5/4, y+3/4, -x+1/2'
94 'z+3/4, -y+1, x+3/4'
95 '-z+1, y+5/4, x+1/4'
96 '-z+1/2, -y+1/2, -x'
97 '-x, -y, -z'
98 'x-3/4, y-1/4, -z-1/2'
99 'x-1/4, -y-1/2, z-3/4'
100 '-x-1/2, y-3/4, z-1/4'
101 '-z, -x, -y'
102 '-z-1/2, x-3/4, y-1/4'
103 'z-3/4, x-1/4, -y-1/2'
104 'z-1/4, -x-1/2, y-3/4'
105 '-y, -z, -x'
106 'y-1/4, -z-1/2, x-3/4'
107 '-y-1/2, z-3/4, x-1/4'
108 'y-3/4, z-1/4, -x-1/2'
109 '-y-3/4, -x-1/4, z-1/2'
110 'y, x, z'
111 '-y-1/4, x-1/2, -z-3/4'
112 'y-1/2, -x-3/4, -z-1/4'
113 '-x-3/4, -z-1/4, y-1/2'
114 'x-1/2, -z-3/4, -y-1/4'
115 'x, z, y'
116 '-x-1/4, z-1/2, -y-3/4'
117 '-z-3/4, -y-1/4, x-1/2'
118 '-z-1/4, y-1/2, -x-3/4'
119 'z-1/2, -y-3/4, -x-1/4'
120 'z, y, x'
121 '-x, -y+1/2, -z+1/2'
122 'x-3/4, y+1/4, -z'
123 'x-1/4, -y, z-1/4'
124 '-x-1/2, y-1/4, z+1/4'
125 '-z, -x+1/2, -y+1/2'
126 '-z-1/2, x-1/4, y+1/4'
127 'z-3/4, x+1/4, -y'
128 'z-1/4, -x, y-1/4'
129 '-y, -z+1/2, -x+1/2'
130 'y-1/4, -z, x-1/4'
131 '-y-1/2, z-1/4, x+1/4'
132 'y-3/4, z+1/4, -x'
133 '-y-3/4, -x+1/4, z'
134 'y, x+1/2, z+1/2'
135 '-y-1/4, x, -z-1/4'
136 'y-1/2, -x-1/4, -z+1/4'
137 '-x-3/4, -z+1/4, y'
138 'x-1/2, -z-1/4, -y+1/4'
139 'x, z+1/2, y+1/2'
140 '-x-1/4, z, -y-1/4'
141 '-z-3/4, -y+1/4, x'
142 '-z-1/4, y, -x-1/4'
143 'z-1/2, -y-1/4, -x+1/4'
144 'z, y+1/2, x+1/2'
145 '-x+1/2, -y, -z+1/2'
146 'x-1/4, y-1/4, -z'
147 'x+1/4, -y-1/2, z-1/4'
148 '-x, y-3/4, z+1/4'
149 '-z+1/2, -x, -y+1/2'
150 '-z, x-3/4, y+1/4'
151 'z-1/4, x-1/4, -y'
152 'z+1/4, -x-1/2, y-1/4'
153 '-y+1/2, -z, -x+1/2'
154 'y+1/4, -z-1/2, x-1/4'
155 '-y, z-3/4, x+1/4'
156 'y-1/4, z-1/4, -x'
157 '-y-1/4, -x-1/4, z'
158 'y+1/2, x, z+1/2'
159 '-y+1/4, x-1/2, -z-1/4'
160 'y, -x-3/4, -z+1/4'
161 '-x-1/4, -z-1/4, y'
162 'x, -z-3/4, -y+1/4'
163 'x+1/2, z, y+1/2'
164 '-x+1/4, z-1/2, -y-1/4'
165 '-z-1/4, -y-1/4, x'
166 '-z+1/4, y-1/2, -x-1/4'
167 'z, -y-3/4, -x+1/4'
168 'z+1/2, y, x+1/2'
169 '-x+1/2, -y+1/2, -z'
170 'x-1/4, y+1/4, -z-1/2'
171 'x+1/4, -y, z-3/4'
172 '-x, y-1/4, z-1/4'
173 '-z+1/2, -x+1/2, -y'
174 '-z, x-1/4, y-1/4'
175 'z-1/4, x+1/4, -y-1/2'
176 'z+1/4, -x, y-3/4'
177 '-y+1/2, -z+1/2, -x'
178 'y+1/4, -z, x-3/4'
179 '-y, z-1/4, x-1/4'
180 'y-1/4, z+1/4, -x-1/2'
181 '-y-1/4, -x+1/4, z-1/2'
182 'y+1/2, x+1/2, z'
183 '-y+1/4, x, -z-3/4'
184 'y, -x-1/4, -z-1/4'
185 '-x-1/4, -z+1/4, y-1/2'
186 'x, -z-1/4, -y-1/4'
187 'x+1/2, z+1/2, y'
188 '-x+1/4, z, -y-3/4'
189 '-z-1/4, -y+1/4, x-1/2'
190 '-z+1/4, y, -x-3/4'
191 'z, -y-1/4, -x-1/4'
192 'z+1/2, y+1/2, x'

loop_
_atom_site_label
_atom_site_type_symbol
_atom_site_fract_x
_atom_site_fract_y
_atom_site_fract_z
_atom_site_U_iso_or_equiv
_atom_site_adp_type
_atom_site_occupancy
_atom_site_symmetry_multiplicity
_atom_site_calc_flag
_atom_site_refinement_flags
Sb1 Sb 0.531721(9) 0.218279(9) 1.031721(9) 0.03383(17) Uani 1 6 d S
Mo1 Mo 0.509030(8) 0.170839(9) 0.945748(9) 0.03957(14) Uani 1 1 d .
O1 O 0.46370(7) 0.14833(10) 0.96370(7) 0.0448(9) Uani 1 2 d S
O2 O 0.52248(8) 0.13642(8) 0.91597(7) 0.0556(7) Uani 1 1 d .
O3 O 0.49013(8) 0.20310(9) 0.91741(8) 0.0575(8) Uani 1 1 d .
O4 O 0.55664(7) 0.19336(7) 0.95418(9) 0.0403(8) Uani 1 2 d S
O5 O 0.49587(7) 0.19909(9) 0.99587(7) 0.0390(8) Uani 1 2 d S
O6 O 0.53312(7) 0.12916(7) 0.98957(7) 0.0446(6) Uani 1 1 d .
C1 C 0.51784(9) 0.11646(13) 1.01784(9) 0.0375(11) Uani 1 2 d S
C2 C 0.53517(9) 0.08234(14) 1.03517(9) 0.0378(11) Uani 1 2 d S
C3 C 0.51935(13) 0.06617(9) 1.06617(9) 0.0356(10) Uani 1 2 d S
H3 H 0.4979 0.0762 1.0762 0.043 Uiso 1 2 calc SR

loop_
_atom_site_aniso_label
_atom_site_aniso_U_11
_atom_site_aniso_U_22
_atom_site_aniso_U_33
_atom_site_aniso_U_23
_atom_site_aniso_U_13
_atom_site_aniso_U_12
Sb1 0.03383(17) 0.03383(17) 0.03383(17) 0.00108(13) -0.00108(13) 0.00108(13)
Mo1 0.0412(2) 0.0437(2) 0.03378(19) -0.00274(13) -0.00315(12) -0.00312(13)
O1 0.0429(12) 0.049(2) 0.0429(12) -0.0072(12) -0.0030(16) -0.0072(12)
O2 0.0624(18) 0.0577(17) 0.0468(15) -0.0136(13) 0.0021(13) -0.0048(14)
O3 0.0580(18) 0.0652(19) 0.0492(17) 0.0115(14) -0.0103(13) -0.0014(14)
O4 0.0402(12) 0.0402(12) 0.0407(19) -0.0027(11) 0.0027(11) -0.0020(15)
O5 0.0380(11) 0.0409(19) 0.0380(11) -0.0035(10) -0.0025(15) -0.0035(10)
O6 0.0412(14) 0.0430(14) 0.0498(15) 0.0092(12) 0.0053(11) 0.0030(11)
C1 0.0405(16) 0.032(3) 0.0405(16) 0.0030(15) 0.000(2) 0.0030(15)
C2 0.0374(16) 0.039(3) 0.0374(16) 0.0010(14) -0.005(2) 0.0010(14)
C3 0.039(3) 0.0339(15) 0.0339(15) -0.002(2) 0.0004(14) 0.0004(14)

loop_
_atom_type_symbol
_atom_type_description
_atom_type_scat_dispersion_real
_atom_type_scat_dispersion_imag
_atom_type_scat_source
C C 0.0033 0.0016 'International Tables Vol C Tables 4.2.6.8 and 6.1.1.4'
H H 0.0000 0.0000 'International Tables Vol C Tables 4.2.6.8 and 6.1.1.4'
N N 0.0061 0.0033 'International Tables Vol C Tables 4.2.6.8 and 6.1.1.4'
O O 0.0106 0.0060 'International Tables Vol C Tables 4.2.6.8 and 6.1.1.4'
Mo Mo -1.6832 0.6857 'International Tables Vol C Tables 4.2.6.8 and 6.1.1.4'
Sb Sb -0.5866 1.5461 'International Tables Vol C Tables 4.2.6.8 and 6.1.1.4'

loop_
_geom_angle_atom_site_label_1
_geom_angle_atom_site_label_2
_geom_angle_atom_site_label_3
_geom_angle
_geom_angle_site_symmetry_1
_geom_angle_site_symmetry_3
O5 Sb1 O5 91.77(14) 6_456 .
O5 Sb1 O5 91.77(14) 6_456 12_565
O5 Sb1 O5 91.77(14) . 12_565
O1 Mo1 O5 74.25(11) . .
O1 Mo1 O6 79.57(12) . .
O2 Mo1 O1 98.33(13) . .
O2 Mo1 O4 98.76(14) . .
O2 Mo1 O5 160.59(13) . .
O2 Mo1 O6 81.55(11) . .
O3 Mo1 O1 98.63(15) . .
O3 Mo1 O2 103.53(14) . .
O3 Mo1 O4 99.49(14) . .
O3 Mo1 O5 95.39(14) . .
O3 Mo1 O6 174.83(12) . .
O4 Mo1 O1 151.36(14) . .
O4 Mo1 O5 82.11(12) . .
O4 Mo1 O6 80.42(11) . .
O5 Mo1 O6 79.47(11) . .
Mo1 O1 Mo1 112.86(17) . 168_455
Mo1 O4 Mo1 136.77(19) . 157_665
Sb1 O5 Mo1 125.70(9) . .
Sb1 O5 Mo1 125.70(9) . 168_455
Mo1 O5 Mo1 98.60(13) . 168_455
C1 O6 Mo1 128.5(3) . .
O6 C1 O6 126.0(5) 168_455 .
O6 C1 C2 117.0(2) 168_455 .
O6 C1 C2 117.0(2) . .
C3 C2 C1 120.4(2) . .
C3 C2 C1 120.4(2) 57_545 .
C3 C2 C3 119.2(5) . 57_545
C2 C3 C2 120.7(5) . 77_446
C2 C3 H3 119.6 . .
C2 C3 H3 119.6 77_446 .

loop_
_geom_bond_atom_site_label_1
_geom_bond_atom_site_label_2
_geom_bond_distance
_geom_bond_site_symmetry_2
Sb1 O5 1.963(3) 6_456
Sb1 O5 1.963(3) .
Sb1 O5 1.963(3) 12_565
Mo1 O1 1.944(2) .
Mo1 O2 1.718(3) .
Mo1 O3 1.699(3) .
Mo1 O4 1.9313(13) .
Mo1 O5 2.137(2) .
Mo1 O6 2.357(2) .
O1 Mo1 1.9445(19) 168_455
O4 Mo1 1.9313(13) 157_665
O5 Mo1 2.137(2) 168_455
O6 C1 1.251(3) .
C1 O6 1.251(3) 168_455
C1 C2 1.521(7) .
C2 C3 1.390(3) .
C2 C3 1.390(4) 57_545
C3 C2 1.390(3) 77_446
C3 H3 0.9300 .

loop_
_smtbx_masks_void_nr
_smtbx_masks_void_average_x
_smtbx_masks_void_average_y
_smtbx_masks_void_average_z
_smtbx_masks_void_volume
_smtbx_masks_void_count_electrons
1 -0.511 -0.117 -0.541 29666.9 12396.3
